data_2229147
loop_
_publ_author_name
'Berthebaud, David'
'Sato, Akira'
'Mori, Takao'

_publ_section_title
;
 Nickel bismuth boride, Ni~23-<i>x~</i>Bi~<i>x~</i>B~6~ [<i>x</i> =
 2.44(1)]
;
_journal_coeditor_code MG2107
_journal_issue 2
_journal_name_full 'Acta Crystallographica Section E'
_journal_page_first i17
_journal_paper_doi 10.1107/S1600536811000894
_journal_volume 67
_journal_year 2011
_chemical_formula_moiety 'B6 Bi2.44 Ni20.56'
_chemical_formula_sum 'B6 Bi2.44 Ni20.56'
_chemical_formula_weight 1780.35
_chemical_name_systematic
;
nickel bismuth boron (20.56/2.44/6)
;
_space_group_IT_number 225
_symmetry_cell_setting cubic
_symmetry_space_group_name_Hall '-F 4 2 3'
_symmetry_space_group_name_H-M 'F m -3 m'
_atom_sites_solution_primary direct
_atom_sites_solution_secondary difmap
_cell_angle_alpha 90.00
_cell_angle_beta 90.00
_cell_angle_gamma 90.00
_cell_formula_units_Z 4
_cell_length_a 10.575(5)
_cell_length_b 10.575(5)
_cell_length_c 10.575(5)
_cell_measurement_reflns_used 834
_cell_measurement_temperature 293(2)
_cell_measurement_theta_max 40.4
_cell_measurement_theta_min 3.34
_cell_volume 1182.6(10)
_computing_cell_refinement 'SAINT-Plus (Bruker, 1999)'
_computing_data_collection 'SMART (Bruker, 1999)'
_computing_data_reduction 'SAINT-Plus (Bruker, 1999)'
_computing_molecular_graphics 'DIAMOND (Brandenburg, 2005)'
_computing_publication_material 'WinGX (Farrugia, 1999)'
_computing_structure_refinement 'SHELXL97 (Sheldrick, 2008)'
_computing_structure_solution 'SIR2002 (Burla <i>et al.</i>, 2003)'
_diffrn_ambient_temperature 293(2)
_diffrn_measured_fraction_theta_full 0.996
_diffrn_measured_fraction_theta_max 0.996
_diffrn_measurement_device_type 'Bruker SMART APEX CCD'
_diffrn_measurement_method \w
_diffrn_radiation_monochromator graphite
_diffrn_radiation_type MoK\a
_diffrn_radiation_wavelength 0.71073
_diffrn_reflns_av_R_equivalents 0.044
_diffrn_reflns_limit_h_max 19
_diffrn_reflns_limit_h_min -19
_diffrn_reflns_limit_k_max 19
_diffrn_reflns_limit_k_min -19
_diffrn_reflns_limit_l_max 19
_diffrn_reflns_limit_l_min -17
_diffrn_reflns_number 6672
_diffrn_reflns_theta_full 40.40
_diffrn_reflns_theta_max 40.40
_diffrn_reflns_theta_min 3.34
_diffrn_standards_number 84
_exptl_absorpt_coefficient_mu 67.809
_exptl_absorpt_correction_T_max 0.066980
_exptl_absorpt_correction_T_min 0.010044
_exptl_absorpt_correction_type multi-scan
_exptl_absorpt_process_details '(SADABS; Bruker, 1999)'
_exptl_crystal_colour grey
_exptl_crystal_density_diffrn 9.999
_exptl_crystal_density_method 'not measured'
_exptl_crystal_description prism
_exptl_crystal_F_000 3231
_exptl_crystal_size_max 0.10
_exptl_crystal_size_mid 0.08
_exptl_crystal_size_min 0.06
_refine_diff_density_max 2.175
_refine_diff_density_min -2.219
_refine_ls_extinction_coef 0.00047(4)
_refine_ls_extinction_method 'SHELXL97 (Sheldrick, 2008)'
_refine_ls_goodness_of_fit_ref 1.163
_refine_ls_matrix_type full
_refine_ls_number_parameters 15
_refine_ls_number_reflns 236
_refine_ls_number_restraints 0
_refine_ls_restrained_S_all 1.163
_refine_ls_R_factor_all 0.0196
_refine_ls_R_factor_gt 0.0195
_refine_ls_shift/su_max 0
_refine_ls_shift/su_mean 0
_refine_ls_structure_factor_coef Fsqd
_refine_ls_weighting_details 'calc w=1/[\s^2^(Fo^2^)+(0.0165P)^2^+39.3966P] where P=(Fo^2^+2Fc^2^)/3'
_refine_ls_weighting_scheme calc
_refine_ls_wR_factor_ref 0.0445
_reflns_number_gt 235
_reflns_number_total 236
_reflns_threshold_expression I>2\s(I)
_cod_data_source_file mg2107.cif
_cod_data_source_block I
_cod_database_code 2229147
_cod_database_fobs_code 2229147

loop_
_symmetry_equiv_pos_as_xyz
'x, y, z'
'-x, -y, z'
'x, -y, -z'
'-x, y, -z'
'z, x, y'
'y, z, x'
'-z, -x, y'
'-y, z, -x'
'z, -x, -y'
'-y, -z, x'
'-z, x, -y'
'y, -z, -x'
'-y, -x, -z'
'y, x, -z'
'y, -x, z'
'-y, x, z'
'-x, -z, -y'
'-z, -y, -x'
'x, z, -y'
'-z, y, x'
'x, -z, y'
'z, y, -x'
'-x, z, y'
'z, -y, x'
'x, y+1/2, z+1/2'
'-x, -y+1/2, z+1/2'
'x, -y+1/2, -z+1/2'
'-x, y+1/2, -z+1/2'
'z, x+1/2, y+1/2'
'y, z+1/2, x+1/2'
'-z, -x+1/2, y+1/2'
'-y, z+1/2, -x+1/2'
'z, -x+1/2, -y+1/2'
'-y, -z+1/2, x+1/2'
'-z, x+1/2, -y+1/2'
'y, -z+1/2, -x+1/2'
'-y, -x+1/2, -z+1/2'
'y, x+1/2, -z+1/2'
'y, -x+1/2, z+1/2'
'-y, x+1/2, z+1/2'
'-x, -z+1/2, -y+1/2'
'-z, -y+1/2, -x+1/2'
'x, z+1/2, -y+1/2'
'-z, y+1/2, x+1/2'
'x, -z+1/2, y+1/2'
'z, y+1/2, -x+1/2'
'-x, z+1/2, y+1/2'
'z, -y+1/2, x+1/2'
'x+1/2, y, z+1/2'
'-x+1/2, -y, z+1/2'
'x+1/2, -y, -z+1/2'
'-x+1/2, y, -z+1/2'
'z+1/2, x, y+1/2'
'y+1/2, z, x+1/2'
'-z+1/2, -x, y+1/2'
'-y+1/2, z, -x+1/2'
'z+1/2, -x, -y+1/2'
'-y+1/2, -z, x+1/2'
'-z+1/2, x, -y+1/2'
'y+1/2, -z, -x+1/2'
'-y+1/2, -x, -z+1/2'
'y+1/2, x, -z+1/2'
'y+1/2, -x, z+1/2'
'-y+1/2, x, z+1/2'
'-x+1/2, -z, -y+1/2'
'-z+1/2, -y, -x+1/2'
'x+1/2, z, -y+1/2'
'-z+1/2, y, x+1/2'
'x+1/2, -z, y+1/2'
'z+1/2, y, -x+1/2'
'-x+1/2, z, y+1/2'
'z+1/2, -y, x+1/2'
'x+1/2, y+1/2, z'
'-x+1/2, -y+1/2, z'
'x+1/2, -y+1/2, -z'
'-x+1/2, y+1/2, -z'
'z+1/2, x+1/2, y'
'y+1/2, z+1/2, x'
'-z+1/2, -x+1/2, y'
'-y+1/2, z+1/2, -x'
'z+1/2, -x+1/2, -y'
'-y+1/2, -z+1/2, x'
'-z+1/2, x+1/2, -y'
'y+1/2, -z+1/2, -x'
'-y+1/2, -x+1/2, -z'
'y+1/2, x+1/2, -z'
'y+1/2, -x+1/2, z'
'-y+1/2, x+1/2, z'
'-x+1/2, -z+1/2, -y'
'-z+1/2, -y+1/2, -x'
'x+1/2, z+1/2, -y'
'-z+1/2, y+1/2, x'
'x+1/2, -z+1/2, y'
'z+1/2, y+1/2, -x'
'-x+1/2, z+1/2, y'
'z+1/2, -y+1/2, x'
'-x, -y, -z'
'x, y, -z'
'-x, y, z'
'x, -y, z'
'-z, -x, -y'
'-y, -z, -x'
'z, x, -y'
'y, -z, x'
'-z, x, y'
'y, z, -x'
'z, -x, y'
'-y, z, x'
'y, x, z'
'-y, -x, z'
'-y, x, -z'
'y, -x, -z'
'x, z, y'
'z, y, x'
'-x, -z, y'
'z, -y, -x'
'-x, z, -y'
'-z, -y, x'
'x, -z, -y'
'-z, y, -x'
'-x, -y+1/2, -z+1/2'
'x, y+1/2, -z+1/2'
'-x, y+1/2, z+1/2'
'x, -y+1/2, z+1/2'
'-z, -x+1/2, -y+1/2'
'-y, -z+1/2, -x+1/2'
'z, x+1/2, -y+1/2'
'y, -z+1/2, x+1/2'
'-z, x+1/2, y+1/2'
'y, z+1/2, -x+1/2'
'z, -x+1/2, y+1/2'
'-y, z+1/2, x+1/2'
'y, x+1/2, z+1/2'
'-y, -x+1/2, z+1/2'
'-y, x+1/2, -z+1/2'
'y, -x+1/2, -z+1/2'
'x, z+1/2, y+1/2'
'z, y+1/2, x+1/2'
'-x, -z+1/2, y+1/2'
'z, -y+1/2, -x+1/2'
'-x, z+1/2, -y+1/2'
'-z, -y+1/2, x+1/2'
'x, -z+1/2, -y+1/2'
'-z, y+1/2, -x+1/2'
'-x+1/2, -y, -z+1/2'
'x+1/2, y, -z+1/2'
'-x+1/2, y, z+1/2'
'x+1/2, -y, z+1/2'
'-z+1/2, -x, -y+1/2'
'-y+1/2, -z, -x+1/2'
'z+1/2, x, -y+1/2'
'y+1/2, -z, x+1/2'
'-z+1/2, x, y+1/2'
'y+1/2, z, -x+1/2'
'z+1/2, -x, y+1/2'
'-y+1/2, z, x+1/2'
'y+1/2, x, z+1/2'
'-y+1/2, -x, z+1/2'
'-y+1/2, x, -z+1/2'
'y+1/2, -x, -z+1/2'
'x+1/2, z, y+1/2'
'z+1/2, y, x+1/2'
'-x+1/2, -z, y+1/2'
'z+1/2, -y, -x+1/2'
'-x+1/2, z, -y+1/2'
'-z+1/2, -y, x+1/2'
'x+1/2, -z, -y+1/2'
'-z+1/2, y, -x+1/2'
'-x+1/2, -y+1/2, -z'
'x+1/2, y+1/2, -z'
'-x+1/2, y+1/2, z'
'x+1/2, -y+1/2, z'
'-z+1/2, -x+1/2, -y'
'-y+1/2, -z+1/2, -x'
'z+1/2, x+1/2, -y'
'y+1/2, -z+1/2, x'
'-z+1/2, x+1/2, y'
'y+1/2, z+1/2, -x'
'z+1/2, -x+1/2, y'
'-y+1/2, z+1/2, x'
'y+1/2, x+1/2, z'
'-y+1/2, -x+1/2, z'
'-y+1/2, x+1/2, -z'
'y+1/2, -x+1/2, -z'
'x+1/2, z+1/2, y'
'z+1/2, y+1/2, x'
'-x+1/2, -z+1/2, y'
'z+1/2, -y+1/2, -x'
'-x+1/2, z+1/2, -y'
'-z+1/2, -y+1/2, x'
'x+1/2, -z+1/2, -y'
'-z+1/2, y+1/2, -x'

loop_
_atom_site_type_symbol
_atom_site_label
_atom_site_fract_x
_atom_site_fract_y
_atom_site_fract_z
_atom_site_U_iso_or_equiv
_atom_site_adp_type
_atom_site_calc_flag
_atom_site_refinement_flags
_atom_site_occupancy
_atom_site_disorder_assembly
_atom_site_disorder_group
Ni Ni2 0.38433(4) 0.38433(4) 0.38433(4) 0.00939(16) Uani d S 1 . .
Ni Ni3 0 0.17150(4) 0.17150(4) 0.01007(16) Uani d S 1 . .
Ni Ni4 0.25 0.25 0.25 0.01036(13) Uani d SP 0.106(6) . .
Ni Ni1 0 0 0 0.0092(2) Uani d SP 0.349(7) . .
Bi Bi1 0.25 0.25 0.25 0.01036(13) Uani d SP 0.894(6) . .
Bi Bi2 0 0 0 0.0092(2) Uani d SP 0.650(7) . .
B B 0 0.2663(7) 0 0.0109(11) Uiso d S 1 . .

loop_
_atom_site_aniso_label
_atom_site_aniso_U_11
_atom_site_aniso_U_22
_atom_site_aniso_U_33
_atom_site_aniso_U_12
_atom_site_aniso_U_13
_atom_site_aniso_U_23
Ni2 0.00939(16) 0.00939(16) 0.00939(16) 0.00036(13) 0.00036(13) 0.00036(13)
Ni3 0.0116(3) 0.00930(19) 0.00930(19) 0 0 -0.00020(16)
Ni4 0.01036(13) 0.01036(13) 0.01036(13) 0 0 0
Ni1 0.0092(2) 0.0092(2) 0.0092(2) 0 0 0
Bi1 0.01036(13) 0.01036(13) 0.01036(13) 0 0 0
Bi2 0.0092(2) 0.0092(2) 0.0092(2) 0 0 0

loop_
_atom_type_symbol
_atom_type_description
_atom_type_scat_dispersion_real
_atom_type_scat_dispersion_imag
_atom_type_scat_source
B B 0.0013 0.0007 'International Tables Vol C Tables 4.2.6.8 and 6.1.1.4'
Ni Ni 0.3393 1.1124 'International Tables Vol C Tables 4.2.6.8 and 6.1.1.4'
Bi Bi -4.1077 10.2566 'International Tables Vol C Tables 4.2.6.8 and 6.1.1.4'

loop_
_geom_angle_atom_site_label_1
_geom_angle_atom_site_label_2
_geom_angle_atom_site_label_3
_geom_angle_site_symmetry_1
_geom_angle_site_symmetry_3
_geom_angle
_geom_angle_publ_flag
B Ni2 B 30 77 110.02(17) ?
B Ni2 B 30 49 110.02(17) ?
B Ni2 B 77 49 110.02(17) ?
B Ni2 Ni2 30 98_556 55.01(9) ?
B Ni2 Ni2 77 98_556 125.82(17) ?
B Ni2 Ni2 49 98_556 55.01(9) ?
B Ni2 Ni2 30 99_655 125.82(17) ?
B Ni2 Ni2 77 99_655 55.01(9) ?
B Ni2 Ni2 49 99_655 55.01(9) ?
Ni2 Ni2 Ni2 98_556 99_655 90 ?
B Ni2 Ni2 30 100_565 55.01(9) ?
B Ni2 Ni2 77 100_565 55.01(9) ?
B Ni2 Ni2 49 100_565 125.82(17) ?
Ni2 Ni2 Ni2 98_556 100_565 90 ?
Ni2 Ni2 Ni2 99_655 100_565 90 ?
B Ni2 Ni4 30 . 108.92(17) ?
B Ni2 Ni4 77 . 108.92(17) ?
B Ni2 Ni4 49 . 108.92(17) ?
Ni2 Ni2 Ni4 98_556 . 125.3 ?
Ni2 Ni2 Ni4 99_655 . 125.3 ?
Ni2 Ni2 Ni4 100_565 . 125.3 ?
B Ni2 Ni3 30 146 153.13(3) ?
B Ni2 Ni3 77 146 95.32(6) ?
B Ni2 Ni3 49 146 50.27(13) ?
Ni2 Ni2 Ni3 98_556 146 102.978(14) ?
Ni2 Ni2 Ni3 99_655 146 62.268(15) ?
Ni2 Ni2 Ni3 100_565 146 148.889(13) ?
Ni4 Ni2 Ni3 . 146 69.188(17) ?
B Ni2 Ni3 30 127 50.27(13) ?
B Ni2 Ni3 77 127 95.32(6) ?
B Ni2 Ni3 49 127 153.12(3) ?
Ni2 Ni2 Ni3 98_556 127 102.978(14) ?
Ni2 Ni2 Ni3 99_655 127 148.889(13) ?
Ni2 Ni2 Ni3 100_565 127 62.268(15) ?
Ni4 Ni2 Ni3 . 127 69.188(17) ?
Ni3 Ni2 Ni3 146 127 138.28(3) ?
B Ni2 Ni3 30 56 95.32(6) ?
B Ni2 Ni3 77 56 153.13(3) ?
B Ni2 Ni3 49 56 50.27(13) ?
Ni2 Ni2 Ni3 98_556 56 62.268(15) ?
Ni2 Ni2 Ni3 99_655 56 102.978(14) ?
Ni2 Ni2 Ni3 100_565 56 148.889(13) ?
Ni4 Ni2 Ni3 . 56 69.188(17) ?
Ni3 Ni2 Ni3 146 56 58.40(2) ?
Ni3 Ni2 Ni3 127 56 108.098(18) ?
B Ni2 Ni3 30 128 50.27(13) ?
B Ni2 Ni3 77 128 153.13(3) ?
B Ni2 Ni3 49 128 95.32(6) ?
Ni2 Ni2 Ni3 98_556 128 62.268(15) ?
Ni2 Ni2 Ni3 99_655 128 148.889(13) ?
Ni2 Ni2 Ni3 100_565 128 102.978(14) ?
Ni4 Ni2 Ni3 . 128 69.188(17) ?
Ni3 Ni2 Ni3 146 128 108.098(18) ?
Ni3 Ni2 Ni3 127 128 58.40(2) ?
Ni3 Ni2 Ni3 56 128 53.05(2) ?
B Ni3 B . 5 147.8(4) ?
B Ni3 Ni3 . 121 106.08(19) ?
B Ni3 Ni3 5 121 106.08(19) ?
B Ni3 Ni1 . . 73.92(19) ?
B Ni3 Ni1 5 . 73.92(19) ?
Ni3 Ni3 Ni1 121 . 180.00(3) ?
B Ni3 Ni3 . 8 51.76(8) ?
B Ni3 Ni3 5 8 110.00(12) ?
Ni3 Ni3 Ni3 121 8 120 ?
Ni1 Ni3 Ni3 . 8 60 ?
B Ni3 Ni3 . 7 110.00(12) ?
B Ni3 Ni3 5 7 51.76(8) ?
Ni3 Ni3 Ni3 121 7 120 ?
Ni1 Ni3 Ni3 . 7 60 ?
Ni3 Ni3 Ni3 8 7 60 ?
B Ni3 Ni3 . 6 51.76(8) ?
B Ni3 Ni3 5 6 110.00(12) ?
Ni3 Ni3 Ni3 121 6 120 ?
Ni1 Ni3 Ni3 . 6 60 ?
Ni3 Ni3 Ni3 8 6 90 ?
Ni3 Ni3 Ni3 7 6 120 ?
B Ni3 Ni3 . 5 110.00(12) ?
B Ni3 Ni3 5 5 51.76(8) ?
Ni3 Ni3 Ni3 121 5 120 ?
Ni1 Ni3 Ni3 . 5 60 ?
Ni3 Ni3 Ni3 8 5 120 ?
Ni3 Ni3 Ni3 7 5 90 ?
Ni3 Ni3 Ni3 6 5 60 ?
B Ni3 Ni2 . 74 149.09(8) ?
B Ni3 Ni2 5 74 52.37(15) ?
Ni3 Ni3 Ni2 121 74 63.474(12) ?
Ni1 Ni3 Ni2 . 74 116.526(12) ?
Ni3 Ni3 Ni2 8 74 159.139(17) ?
Ni3 Ni3 Ni2 7 74 99.802(17) ?
Ni3 Ni3 Ni2 6 74 106.043(14) ?
Ni3 Ni3 Ni2 5 74 60.801(12) ?
B Ni3 Ni2 . 52 52.37(15) ?
B Ni3 Ni2 5 52 149.09(8) ?
Ni3 Ni3 Ni2 121 52 63.474(12) ?
Ni1 Ni3 Ni2 . 52 116.526(12) ?
Ni3 Ni3 Ni2 8 52 99.802(17) ?
Ni3 Ni3 Ni2 7 52 159.139(17) ?
Ni3 Ni3 Ni2 6 52 60.801(12) ?
Ni3 Ni3 Ni2 5 52 106.043(14) ?
Ni2 Ni3 Ni2 74 52 99.67(3) ?
B Ni3 Ni2 . 146_455 52.37(15) ?
B Ni3 Ni2 5 146_455 149.09(8) ?
Ni3 Ni3 Ni2 121 146_455 63.474(12) ?
Ni1 Ni3 Ni2 . 146_455 116.526(12) ?
Ni3 Ni3 Ni2 8 146_455 60.801(12) ?
Ni3 Ni3 Ni2 7 146_455 106.043(14) ?
Ni3 Ni3 Ni2 6 146_455 99.802(17) ?
Ni3 Ni3 Ni2 5 146_455 159.139(17) ?
Ni2 Ni3 Ni2 74 146_455 126.95(2) ?
Ni2 Ni3 Ni2 52 146_455 55.46(3) ?
Ni2 Ni4 Ni2 . 52 109.5 ?
Ni2 Ni4 Ni2 . 27 109.5 ?
Ni2 Ni4 Ni2 52 27 109.5 ?
Ni2 Ni4 Ni2 . 74 109.5 ?
Ni2 Ni4 Ni2 52 74 109.5 ?
Ni2 Ni4 Ni2 27 74 109.5 ?
Ni2 Ni4 Ni3 . 6 149.209(11) ?
Ni2 Ni4 Ni3 52 6 58.152(3) ?
Ni2 Ni4 Ni3 27 6 58.152(3) ?
Ni2 Ni4 Ni3 74 6 101.320(11) ?
Ni2 Ni4 Ni3 . 5 149.209(11) ?
Ni2 Ni4 Ni3 52 5 101.320(11) ?
Ni2 Ni4 Ni3 27 5 58.152(3) ?
Ni2 Ni4 Ni3 74 5 58.152(3) ?
Ni3 Ni4 Ni3 6 5 52.632(19) ?
Ni2 Ni4 Ni3 . . 149.209(11) ?
Ni2 Ni4 Ni3 52 . 58.152(3) ?
Ni2 Ni4 Ni3 27 . 101.320(11) ?
Ni2 Ni4 Ni3 74 . 58.152(3) ?
Ni3 Ni4 Ni3 6 . 52.632(19) ?
Ni3 Ni4 Ni3 5 . 52.632(19) ?
Ni2 Ni4 Ni3 . 128 58.152(3) ?
Ni2 Ni4 Ni3 52 128 101.320(11) ?
Ni2 Ni4 Ni3 27 128 149.209(11) ?
Ni2 Ni4 Ni3 74 128 58.152(3) ?
Ni3 Ni4 Ni3 6 128 146.645(15) ?
Ni3 Ni4 Ni3 5 128 116.245(7) ?
Ni3 Ni4 Ni3 . 128 94.724(4) ?
Ni2 Ni4 Ni3 . 146 58.152(3) ?
Ni2 Ni4 Ni3 52 146 149.209(11) ?
Ni2 Ni4 Ni3 27 146 58.152(3) ?
Ni2 Ni4 Ni3 74 146 101.320(11) ?
Ni3 Ni4 Ni3 6 146 116.245(7) ?
Ni3 Ni4 Ni3 5 146 94.724(4) ?
Ni3 Ni4 Ni3 . 146 146.645(15) ?
Ni3 Ni4 Ni3 128 146 94.724(4) ?
Ni2 Ni4 Ni3 . 56 58.152(3) ?
Ni2 Ni4 Ni3 52 56 149.209(11) ?
Ni2 Ni4 Ni3 27 56 101.320(11) ?
Ni2 Ni4 Ni3 74 56 58.152(3) ?
Ni3 Ni4 Ni3 6 56 146.645(15) ?
Ni3 Ni4 Ni3 5 56 94.724(4) ?
Ni3 Ni4 Ni3 . 56 116.245(7) ?
Ni3 Ni4 Ni3 128 56 47.89(2) ?
Ni3 Ni4 Ni3 146 56 52.632(19) ?
Ni2 Ni4 Ni3 . 127 58.152(3) ?
Ni2 Ni4 Ni3 52 127 58.152(3) ?
Ni2 Ni4 Ni3 27 127 149.209(11) ?
Ni2 Ni4 Ni3 74 127 101.320(11) ?
Ni3 Ni4 Ni3 6 127 116.245(7) ?
Ni3 Ni4 Ni3 5 127 146.645(15) ?
Ni3 Ni4 Ni3 . 127 94.724(4) ?
Ni3 Ni4 Ni3 128 127 52.632(19) ?
Ni3 Ni4 Ni3 146 127 116.245(7) ?
Ni3 Ni4 Ni3 56 127 94.724(4) ?
Ni2 Ni4 Ni3 . 74 58.152(3) ?
Ni2 Ni4 Ni3 52 74 101.320(11) ?
Ni2 Ni4 Ni3 27 74 58.152(3) ?
Ni2 Ni4 Ni3 74 74 149.209(11) ?
Ni3 Ni4 Ni3 6 74 94.724(4) ?
Ni3 Ni4 Ni3 5 74 116.245(7) ?
Ni3 Ni4 Ni3 . 74 146.645(15) ?
Ni3 Ni4 Ni3 128 74 116.245(7) ?
Ni3 Ni4 Ni3 146 74 47.89(2) ?
Ni3 Ni4 Ni3 56 74 94.724(4) ?
Ni3 Ni4 Ni3 127 74 94.724(4) ?
Ni3 Ni1 Ni3 . 102 120 ?
Ni3 Ni1 Ni3 . 97 180.00(3) ?
Ni3 Ni1 Ni3 102 97 60 ?
Ni3 Ni1 Ni3 . 6 60 ?
Ni3 Ni1 Ni3 102 6 180.00(3) ?
Ni3 Ni1 Ni3 97 6 120 ?
Ni3 Ni1 Ni3 . 101 120 ?
Ni3 Ni1 Ni3 102 101 60 ?
Ni3 Ni1 Ni3 97 101 60 ?
Ni3 Ni1 Ni3 6 101 120 ?
Ni3 Ni1 Ni3 . 5 60 ?
Ni3 Ni1 Ni3 102 5 120 ?
Ni3 Ni1 Ni3 97 5 120 ?
Ni3 Ni1 Ni3 6 5 60 ?
Ni3 Ni1 Ni3 101 5 180.00(3) ?
Ni3 Ni1 Ni3 . 104 120 ?
Ni3 Ni1 Ni3 102 104 90 ?
Ni3 Ni1 Ni3 97 104 60 ?
Ni3 Ni1 Ni3 6 104 90 ?
Ni3 Ni1 Ni3 101 104 120 ?
Ni3 Ni1 Ni3 5 104 60 ?
Ni3 Ni1 Ni3 . 98 90 ?
Ni3 Ni1 Ni3 102 98 120 ?
Ni3 Ni1 Ni3 97 98 90 ?
Ni3 Ni1 Ni3 6 98 60 ?
Ni3 Ni1 Ni3 101 98 60 ?
Ni3 Ni1 Ni3 5 98 120 ?
Ni3 Ni1 Ni3 104 98 120 ?
Ni3 Ni1 Ni3 . 2 90 ?
Ni3 Ni1 Ni3 102 2 60 ?
Ni3 Ni1 Ni3 97 2 90 ?
Ni3 Ni1 Ni3 6 2 120 ?
Ni3 Ni1 Ni3 101 2 120 ?
Ni3 Ni1 Ni3 5 2 60 ?
Ni3 Ni1 Ni3 104 2 60 ?
Ni3 Ni1 Ni3 98 2 180.00(3) ?
Ni3 Ni1 Ni3 . 7 60 ?
Ni3 Ni1 Ni3 102 7 60 ?
Ni3 Ni1 Ni3 97 7 120 ?
Ni3 Ni1 Ni3 6 7 120 ?
Ni3 Ni1 Ni3 101 7 90 ?
Ni3 Ni1 Ni3 5 7 90 ?
Ni3 Ni1 Ni3 104 7 120 ?
Ni3 Ni1 Ni3 98 7 120 ?
Ni3 Ni1 Ni3 2 7 60 ?
Ni3 Ni1 Ni3 . 103 120 ?
Ni3 Ni1 Ni3 102 103 120 ?
Ni3 Ni1 Ni3 97 103 60 ?
Ni3 Ni1 Ni3 6 103 60 ?
Ni3 Ni1 Ni3 101 103 90 ?
Ni3 Ni1 Ni3 5 103 90 ?
Ni3 Ni1 Ni3 104 103 60 ?
Ni3 Ni1 Ni3 98 103 60 ?
Ni3 Ni1 Ni3 2 103 120 ?
Ni3 Ni1 Ni3 7 103 180.00(3) ?
Ni3 Ni1 Ni3 . 8 60 ?
Ni3 Ni1 Ni3 102 8 90 ?
Ni3 Ni1 Ni3 97 8 120 ?
Ni3 Ni1 Ni3 6 8 90 ?
Ni3 Ni1 Ni3 101 8 60 ?
Ni3 Ni1 Ni3 5 8 120 ?
Ni3 Ni1 Ni3 104 8 180.00(3) ?
Ni3 Ni1 Ni3 98 8 60 ?
Ni3 Ni1 Ni3 2 8 120 ?
Ni3 Ni1 Ni3 7 8 60 ?
Ni3 Ni1 Ni3 103 8 120 ?
Ni3 B Ni3 8 98 76.47(16) ?
Ni3 B Ni3 8 . 76.47(16) ?
Ni3 B Ni3 98 . 122.2(4) ?
Ni3 B Ni3 8 6 122.2(4) ?
Ni3 B Ni3 98 6 76.47(16) ?
Ni3 B Ni3 . 6 76.47(16) ?
Ni3 B Ni2 8 52 141.71(6) ?
Ni3 B Ni2 98 52 141.71(6) ?
Ni3 B Ni2 . 52 77.36(3) ?
Ni3 B Ni2 6 52 77.36(3) ?
Ni3 B Ni2 8 49_454 77.36(3) ?
Ni3 B Ni2 98 49_454 77.36(3) ?
Ni3 B Ni2 . 49_454 141.71(6) ?
Ni3 B Ni2 6 49_454 141.71(6) ?
Ni2 B Ni2 52 49_454 108.4(3) ?
Ni3 B Ni2 8 147_554 141.71(6) ?
Ni3 B Ni2 98 147_554 77.36(3) ?
Ni3 B Ni2 . 147_554 141.71(6) ?
Ni3 B Ni2 6 147_554 77.36(3) ?
Ni2 B Ni2 52 147_554 69.97(17) ?
Ni2 B Ni2 49_454 147_554 69.97(17) ?
Ni3 B Ni2 8 146_455 77.36(3) ?
Ni3 B Ni2 98 146_455 141.71(6) ?
Ni3 B Ni2 . 146_455 77.36(3) ?
Ni3 B Ni2 6 146_455 141.71(6) ?
Ni2 B Ni2 52 146_455 69.97(17) ?
Ni2 B Ni2 49_454 146_455 69.97(17) ?
Ni2 B Ni2 147_554 146_455 108.4(3) ?

loop_
_geom_bond_atom_site_label_1
_geom_bond_atom_site_label_2
_geom_bond_site_symmetry_2
_geom_bond_distance
_geom_bond_publ_flag
Ni2 B 30 2.133(5) ?
Ni2 B 77 2.133(5) ?
Ni2 B 49 2.133(5) ?
Ni2 Ni2 98_556 2.4465(15) ?
Ni2 Ni2 99_655 2.4465(15) ?
Ni2 Ni2 100_565 2.4465(15) ?
Ni2 Ni4 . 2.4604(14) ?
Ni2 Ni3 146 2.6287(13) ?
Ni2 Ni3 127 2.6287(13) ?
Ni2 Ni3 56 2.6287(13) ?
Ni2 Ni3 128 2.6287(13) ?
Ni3 B . 2.072(4) ?
Ni3 B 5 2.072(4) ?
Ni3 Ni3 121 2.3480(17) ?
Ni3 Ni1 . 2.5648(14) ?
Ni3 Ni3 8 2.5648(14) ?
Ni3 Ni3 7 2.5648(14) ?
Ni3 Ni3 6 2.5648(14) ?
Ni3 Ni3 5 2.5648(14) ?
Ni3 Ni2 74 2.6287(13) ?
Ni3 Ni2 52 2.6287(13) ?
Ni3 Ni2 146_455 2.6287(13) ?
Ni4 Ni2 52 2.4604(14) ?
Ni4 Ni2 27 2.4604(14) ?
Ni4 Ni2 74 2.4604(14) ?
Ni4 Ni3 6 2.8927(14) ?
Ni4 Ni3 5 2.8927(14) ?
Ni4 Ni3 128 2.8927(14) ?
Ni4 Ni3 146 2.8927(14) ?
Ni4 Ni3 56 2.8927(14) ?
Ni4 Ni3 127 2.8927(14) ?
Ni4 Ni3 74 2.8927(14) ?
Ni1 Ni3 102 2.5648(14) ?
Ni1 Ni3 97 2.5648(14) ?
Ni1 Ni3 6 2.5648(14) ?
Ni1 Ni3 101 2.5648(14) ?
Ni1 Ni3 5 2.5648(14) ?
Ni1 Ni3 104 2.5648(14) ?
Ni1 Ni3 98 2.5648(14) ?
Ni1 Ni3 2 2.5648(14) ?
Ni1 Ni3 7 2.5648(14) ?
Ni1 Ni3 103 2.5648(14) ?
Ni1 Ni3 8 2.5648(14) ?
B Ni3 8 2.072(4) ?
B Ni3 98 2.072(4) ?
B Ni3 6 2.072(4) ?
B Ni2 52 2.133(5) ?
B Ni2 49_454 2.133(5) ?
B Ni2 147_554 2.133(5) ?
B Ni2 146_455 2.133(5) ?
